data_1503140
loop_
_publ_author_name
'Sanna, Elena'
'Mart\'inez, Luis'
'Rotger, Carmen'
'Blasco, Salvador'
'Gonz\'alez, Jorge'
'Garc\'ia-Espa\~na, Enrique'
'Costa, Antoni'

_publ_section_title
;
 Squaramide-based reagent for selective chromogenic sensing of Cu(II)
 through a zwitterion radical.
;
_journal_issue 17
_journal_name_full 'Organic letters'
_journal_page_first 3840
_journal_page_last 3843
_journal_paper_doi 10.1021/ol101514y
_journal_volume 12
_journal_year 2010
_chemical_formula_moiety 'C12 H12 N2 O3, 2.36(H2O)'
_chemical_formula_sum 'C12 H16.72 N2 O5.36'
_chemical_formula_weight 265.24
_chemical_name_common 'dimethylphenyl squaramide'
_chemical_name_systematic
; 
 3-(4-(N,N-dimethylamino)phenylamino)-4-hydroxycyclobut-3-ene-1,2-dione 
;
_space_group_IT_number 62
_symmetry_cell_setting orthorhombic
_symmetry_space_group_name_Hall '-P 2ac 2n'
_symmetry_space_group_name_H-M 'P n m a'
_atom_sites_solution_hydrogens geom
_atom_sites_solution_primary direct
_atom_sites_solution_secondary difmap
_audit_creation_method SHELXL-97
_cell_angle_alpha 90.00
_cell_angle_beta 90.00
_cell_angle_gamma 90.00
_cell_formula_units_Z 4
_cell_length_a 19.0772(7)
_cell_length_b 6.9067(3)
_cell_length_c 9.6850(3)
_cell_measurement_reflns_used 5509
_cell_measurement_temperature 293(2)
_cell_measurement_theta_max 27.485
_cell_measurement_theta_min 0.998
_cell_volume 1276.10(8)
_computing_cell_refinement 'HKL Scalepack (Otwinowski & Minor 1997)'
_computing_data_collection 'Collect (Bruker AXS BV, 1997-2004)'
_computing_data_reduction 'HKL Denzo and Scalepack (Otwinowski & Minor 1997)'
_computing_structure_refinement 'SHELXL-97 (Sheldrick, 1997)'
_computing_structure_solution 'SHELXS-97 (Sheldrick, 1990)'
_diffrn_ambient_temperature 293(2)
_diffrn_detector_area_resol_mean 9
_diffrn_measured_fraction_theta_full 0.985
_diffrn_measured_fraction_theta_max 0.985
_diffrn_measurement_device '95mm CCD camera on \k-goniostat'
_diffrn_measurement_device_type KappaCCD
_diffrn_measurement_method CCD
_diffrn_radiation_monochromator 'horizonally mounted graphite crystal'
_diffrn_radiation_source 'fine-focus sealed tube'
_diffrn_radiation_type MoK\a
_diffrn_radiation_wavelength 0.71073
_diffrn_reflns_av_R_equivalents 0.1016
_diffrn_reflns_av_sigmaI/netI 0.0562
_diffrn_reflns_limit_h_max 24
_diffrn_reflns_limit_h_min -24
_diffrn_reflns_limit_k_max 8
_diffrn_reflns_limit_k_min -8
_diffrn_reflns_limit_l_max 12
_diffrn_reflns_limit_l_min -12
_diffrn_reflns_number 10260
_diffrn_reflns_theta_full 27.47
_diffrn_reflns_theta_max 27.47
_diffrn_reflns_theta_min 2.14
_exptl_absorpt_coefficient_mu 0.109
_exptl_absorpt_correction_type none
_exptl_crystal_colour 'pale yellow'
_exptl_crystal_density_diffrn 1.381
_exptl_crystal_density_method 'not measured'
_exptl_crystal_description needles
_exptl_crystal_F_000 556
_exptl_crystal_size_max 0.34
_exptl_crystal_size_mid 0.10
_exptl_crystal_size_min 0.07
_refine_diff_density_max 0.002
_refine_diff_density_min -0.001
_refine_diff_density_rms 0.000
_refine_ls_extinction_method none
_refine_ls_goodness_of_fit_ref 1.179
_refine_ls_hydrogen_treatment constr
_refine_ls_matrix_type full
_refine_ls_number_parameters 122
_refine_ls_number_reflns 1568
_refine_ls_number_restraints 12
_refine_ls_restrained_S_all 1.188
_refine_ls_R_factor_all 0.1343
_refine_ls_R_factor_gt 0.0622
_refine_ls_shift/su_max 0.018
_refine_ls_shift/su_mean 0.000
_refine_ls_structure_factor_coef Fsqd
_refine_ls_weighting_details 'calc w=1/[\s^2^(Fo^2^)+(0.1001P)^2^+0.0000P] where P=(Fo^2^+2Fc^2^)/3'
_refine_ls_weighting_scheme calc
_refine_ls_wR_factor_gt 0.1699
_refine_ls_wR_factor_ref 0.2044
_reflns_number_gt 819
_reflns_number_total 1568
_reflns_threshold_expression >2sigma(I)
_cod_data_source_file ol101514y_si_003.cif
_cod_data_source_block squaramide
_cod_database_code 1503140

loop_
_symmetry_equiv_pos_as_xyz
'x, y, z'
'-x+1/2, -y, z+1/2'
'x+1/2, -y+1/2, -z+1/2'
'-x, y+1/2, -z'
'-x, -y, -z'
'x-1/2, y, -z-1/2'
'-x-1/2, y-1/2, z-1/2'
'x, -y-1/2, z'

loop_
_atom_site_label
_atom_site_type_symbol
_atom_site_fract_x
_atom_site_fract_y
_atom_site_fract_z
_atom_site_U_iso_or_equiv
_atom_site_adp_type
_atom_site_occupancy
_atom_site_symmetry_multiplicity
_atom_site_calc_flag
_atom_site_refinement_flags
O1 O -0.22057(13) 0.2500 0.8648(2) 0.089(2) Uani 1 2 d S
O2 O -0.06377(13) 0.2500 0.7575(3) 0.110(2) Uani 1 2 d S
O3 O -0.16476(14) 0.2500 1.1833(3) 0.102(2) Uani 1 2 d S
N1 N -0.00683(14) 0.2500 1.0895(3) 0.083(2) Uani 1 2 d S
H1 H -0.0120 0.2500 1.1777 0.100 Uiso 1 2 calc SR
N2 N 0.27590(14) 0.2500 0.9180(3) 0.084(2) Uani 1 2 d S
H2 H 0.2755 0.2500 0.8241 0.101 Uiso 1 2 calc SR
C1 C -0.16236(19) 0.2500 0.9243(4) 0.080(2) Uani 1 2 d S
C2 C -0.08975(18) 0.2500 0.8746(4) 0.081(2) Uani 1 2 d S
C3 C -0.13734(18) 0.2500 1.0667(4) 0.083(2) Uani 1 2 d S
C4 C -0.06661(18) 0.2500 1.0162(3) 0.078(2) Uani 1 2 d S
C5 C 0.06270(17) 0.2500 1.0429(4) 0.079(2) Uani 1 2 d S
C6 C 0.08044(19) 0.2500 0.9050(4) 0.088(2) Uani 1 2 d S
H6 H 0.0454 0.2500 0.8383 0.106 Uiso 1 2 calc SR
C7 C 0.1495(2) 0.2500 0.8658(4) 0.089(2) Uani 1 2 d S
H7 H 0.1610 0.2500 0.7725 0.106 Uiso 1 2 calc SR
C8 C 0.20182(17) 0.2500 0.9630(4) 0.079(2) Uani 1 2 d S
C11 C 0.31321(15) 0.0708(5) 0.9612(3) 0.106(2) Uani 1 1 d .
H11A H 0.3609 0.0758 0.9295 0.159 Uiso 1 1 calc R
H11B H 0.2903 -0.0399 0.9219 0.159 Uiso 1 1 calc R
H11C H 0.3126 0.0610 1.0601 0.159 Uiso 1 1 calc R
C9 C 0.18514(18) 0.2500 1.1015(4) 0.083(2) Uani 1 2 d S
H9 H 0.2205 0.2500 1.1676 0.099 Uiso 1 2 calc SR
C10 C 0.11599(18) 0.2500 1.1414(3) 0.083(2) Uani 1 2 d S
H10 H 0.1047 0.2500 1.2348 0.099 Uiso 1 2 calc SR
O4 O 0.0299(6) 0.180(5) 1.5515(10) 0.47(2) Uani 0.586(13) 1 d PU
O5 O 0.0427(5) -0.1417(18) 0.6395(7) 0.297(10) Uani 0.595(12) 1 d PU

loop_
_atom_site_aniso_label
_atom_site_aniso_U_11
_atom_site_aniso_U_22
_atom_site_aniso_U_33
_atom_site_aniso_U_23
_atom_site_aniso_U_13
_atom_site_aniso_U_12
O1 0.072(2) 0.106(3) 0.090(3) 0.000 -0.0053(12) 0.000
O2 0.078(3) 0.166(3) 0.085(3) 0.000 0.0012(13) 0.000
O3 0.081(3) 0.139(3) 0.086(3) 0.000 0.0093(13) 0.000
N1 0.070(3) 0.102(3) 0.078(2) 0.000 -0.0017(13) 0.000
N2 0.071(3) 0.094(3) 0.087(2) 0.000 0.0023(14) 0.000
C1 0.072(3) 0.080(3) 0.086(3) 0.000 -0.0040(17) 0.000
C2 0.070(3) 0.093(3) 0.080(3) 0.000 -0.0010(16) 0.000
C3 0.077(3) 0.087(3) 0.085(3) 0.000 0.0062(17) 0.000
C4 0.073(3) 0.076(3) 0.084(3) 0.000 -0.0002(16) 0.000
C5 0.072(3) 0.079(3) 0.085(3) 0.000 -0.0007(16) 0.000
C6 0.076(3) 0.105(3) 0.085(3) 0.000 -0.0039(17) 0.000
C7 0.079(3) 0.107(3) 0.080(3) 0.000 0.0023(18) 0.000
C8 0.069(3) 0.083(3) 0.086(3) 0.000 0.0021(16) 0.000
C11 0.088(3) 0.109(3) 0.122(3) 0.0152(18) 0.0153(16) 0.0185(15)
C9 0.072(3) 0.093(3) 0.083(3) 0.000 -0.0070(17) 0.000
C10 0.073(3) 0.093(3) 0.083(3) 0.000 0.0028(17) 0.000
O4 0.346(15) 0.84(6) 0.226(9) -0.04(2) 0.012(8) 0.31(3)
O5 0.261(9) 0.47(3) 0.165(5) 0.030(7) 0.069(5) -0.048(10)

loop_
_atom_type_symbol
_atom_type_description
_atom_type_scat_dispersion_real
_atom_type_scat_dispersion_imag
_atom_type_scat_source
C C 0.0033 0.0016 'International Tables Vol C Tables 4.2.6.8 and 6.1.1.4'
H H 0.0000 0.0000 'International Tables Vol C Tables 4.2.6.8 and 6.1.1.4'
N N 0.0061 0.0033 'International Tables Vol C Tables 4.2.6.8 and 6.1.1.4'
O O 0.0106 0.0060 'International Tables Vol C Tables 4.2.6.8 and 6.1.1.4'
Na Na 0.0362 0.0249 'International Tables Vol C Tables 4.2.6.8 and 6.1.1.4'
Cl Cl 0.1484 0.1585 'International Tables Vol C Tables 4.2.6.8 and 6.1.1.4'

loop_
_geom_angle_atom_site_label_1
_geom_angle_atom_site_label_2
_geom_angle_atom_site_label_3
_geom_angle
_geom_angle_site_symmetry_1
_geom_angle_site_symmetry_3
C4 N1 C5 129.3(3) . .
C4 N1 H1 115.3 . .
C5 N1 H1 115.3 . .
C8 N2 C11 111.99(18) . .
C8 N2 C11 112.00(18) . 8_565
C11 N2 C11 112.6(3) . 8_565
C8 N2 H2 106.6 . .
C11 N2 H2 106.6 . .
C11 N2 H2 106.6 8_565 .
O1 C1 C2 133.4(3) . .
O1 C1 C4 178.5(3) . .
C2 C1 C4 45.11(19) . .
O2 C2 C4 138.6(3) . .
O2 C2 C1 132.7(3) . .
C4 C2 C1 88.7(3) . .
O3 C3 C4 134.8(3) . .
N1 C4 C3 128.2(3) . .
N1 C4 C2 139.8(3) . .
C3 C4 C2 92.1(3) . .
N1 C4 C1 174.1(3) . .
C3 C4 C1 45.9(2) . .
C2 C4 C1 46.17(19) . .
C6 C5 C10 118.9(3) . .
C6 C5 N1 123.0(3) . .
C10 C5 N1 118.1(3) . .
C7 C6 C5 120.3(3) . .
C7 C6 H6 119.8 . .
C5 C6 H6 119.8 . .
C6 C7 C8 120.6(3) . .
C6 C7 H7 119.7 . .
C8 C7 H7 119.7 . .
C7 C8 C9 120.0(3) . .
C7 C8 N2 119.6(3) . .
C9 C8 N2 120.5(3) . .
N2 C11 H11A 109.5 . .
N2 C11 H11B 109.5 . .
H11A C11 H11B 109.5 . .
N2 C11 H11C 109.5 . .
H11A C11 H11C 109.5 . .
H11B C11 H11C 109.5 . .
C10 C9 C8 119.7(3) . .
C10 C9 H9 120.2 . .
C8 C9 H9 120.2 . .
C9 C10 C5 120.5(3) . .
C9 C10 H10 119.7 . .
C5 C10 H10 119.7 . .

loop_
_geom_bond_atom_site_label_1
_geom_bond_atom_site_label_2
_geom_bond_distance
_geom_bond_site_symmetry_2
O1 C1 1.251(4) .
O2 C2 1.238(4) .
O3 C3 1.244(4) .
N1 C4 1.343(4) .
N1 C5 1.401(4) .
N1 H1 0.8600 .
N2 C8 1.479(4) .
N2 C11 1.487(3) .
N2 C11 1.487(3) 8_565
N2 H2 0.9100 .
C1 C2 1.466(5) .
C2 C4 1.440(5) .
C3 C4 1.435(5) .
C5 C6 1.378(5) .
C5 C10 1.394(5) .
C6 C7 1.372(5) .
C6 H6 0.9300 .
C7 C8 1.372(5) .
C7 H7 0.9300 .
C8 C9 1.379(5) .
C11 H11A 0.9600 .
C11 H11B 0.9600 .
C11 H11C 0.9600 .
C9 C10 1.375(5) .
C9 H9 0.9300 .
C10 H10 0.9300 .

loop_
_geom_hbond_atom_site_label_D
_geom_hbond_atom_site_label_H
_geom_hbond_atom_site_label_A
_geom_hbond_distance_DH
_geom_hbond_distance_HA
_geom_hbond_distance_DA
_geom_hbond_angle_DHA
_geom_hbond_site_symmetry_A
N2 H2 O1 0.91 1.83 2.740(4) 177.1 6_657

loop_
_geom_torsion_atom_site_label_1
_geom_torsion_atom_site_label_2
_geom_torsion_atom_site_label_3
_geom_torsion_atom_site_label_4
_geom_torsion
_geom_torsion_site_symmetry_1
O1 C1 C2 O2 0.000(1) .
C4 C1 C2 O2 180.000(1) .
O1 C1 C2 C4 180.000(1) .
C5 N1 C4 C3 180.0 .
C5 N1 C4 C2 0.000(2) .
O3 C3 C4 N1 0.000(2) .
O3 C3 C4 C2 180.000(1) .
O3 C3 C4 C1 180.000(1) .
O2 C2 C4 N1 0.000(2) .
C1 C2 C4 N1 180.000(1) .
O2 C2 C4 C3 180.000(1) .
C1 C2 C4 C3 0.0 .
O2 C2 C4 C1 180.000(1) .
C2 C1 C4 C3 180.000(1) .
C4 N1 C5 C6 0.000(1) .
C4 N1 C5 C10 180.0 .
C10 C5 C6 C7 0.000(1) .
N1 C5 C6 C7 180.0 .
C5 C6 C7 C8 0.000(1) .
C6 C7 C8 C9 0.000(1) .
C6 C7 C8 N2 180.0 .
C11 N2 C8 C7 -116.2(2) .
C11 N2 C8 C7 116.2(2) 8_565
C11 N2 C8 C9 63.8(2) .
C11 N2 C8 C9 -63.8(2) 8_565
C7 C8 C9 C10 0.000(1) .
N2 C8 C9 C10 180.0 .
C8 C9 C10 C5 0.000(1) .
C6 C5 C10 C9 0.000(1) .
N1 C5 C10 C9 180.0 .
